data_7027277
loop_
_publ_author_name
'Liu, Jia-Cheng'
'Fu, De-Gang'
'Zhuang, Jin-Zhong'
'Duan, Chun-Ying'
'You, Xiao-Zeng'

_publ_section_title
;
 Linear trinuclear and one-dimensional copper(II) complexes containing
 co-bridging end-on azido and triazole ligands. Crystal structures and
 magnetic properties of [Cu3(atrz)2(N3)6] and [Cu(atrz)2(N3)]NO3
 (atrz&#x2005;=&#x2005;4-amino-1,2,4-triazole)
;
_journal_issue 14
_journal_name_full 'Journal of the Chemical Society, Dalton Transactions'
_journal_page_first 2337
_journal_paper_doi 10.1039/a900619b
_journal_year 1999
_chemical_compound_source synthesis
_chemical_formula_analytical 'C2 H4 Cu1.50 N13'
_chemical_formula_moiety 'C2 H4 Cu1.50 N13'
_chemical_formula_structural 'C2 H4 Cu1.50 N13'
_chemical_formula_sum 'C2 H4 Cu1.5 N13'
_chemical_formula_weight 305.49
_space_group_IT_number 14
_symmetry_cell_setting monoclinic
_symmetry_space_group_name_Hall '-P 2ybc'
_symmetry_space_group_name_H-M 'P 1 21/c 1'
_atom_sites_solution_hydrogens geom
_atom_sites_solution_primary direct
_atom_sites_solution_secondary difmap
_audit_creation_method SHELXL
_cell_angle_alpha 90.00
_cell_angle_beta 98.48(2)
_cell_angle_gamma 90.00
_cell_formula_units_Z 4
_cell_length_a 8.4444(15)
_cell_length_b 11.1376(13)
_cell_length_c 9.994(2)
_cell_measurement_reflns_used 37
_cell_measurement_temperature 293(2)
_cell_measurement_theta_max 12.55
_cell_measurement_theta_min 4.70
_cell_volume 929.7(3)
_computing_cell_refinement 'Siemens XSCANS'
_computing_data_collection 'Siemens XSCANS'
_computing_data_reduction 'Siemens SHELXTL'
_computing_molecular_graphics 'Siemens SHELXTL'
_computing_publication_material 'Siemens SHELXTL'
_computing_structure_refinement 'Siemens SHELXTL'
_computing_structure_solution 'Siemens SHELXTL'
_diffrn_ambient_temperature 293(2)
_diffrn_measurement_device 'Siemens P4'
_diffrn_measurement_method '2\q/\w scans'
_diffrn_radiation_monochromator graphite
_diffrn_radiation_source 'fine-focus sealed tube'
_diffrn_radiation_type MoK\a
_diffrn_radiation_wavelength 0.71073
_diffrn_reflns_av_R_equivalents 0.0312
_diffrn_reflns_av_sigmaI/netI 0.0566
_diffrn_reflns_limit_h_max 10
_diffrn_reflns_limit_h_min 0
_diffrn_reflns_limit_k_max 13
_diffrn_reflns_limit_k_min 0
_diffrn_reflns_limit_l_max 11
_diffrn_reflns_limit_l_min -11
_diffrn_reflns_number 1744
_diffrn_reflns_theta_max 24.99
_diffrn_reflns_theta_min 2.44
_diffrn_standards_decay_% 14.01
_diffrn_standards_interval_count 97
_diffrn_standards_number 3
_exptl_absorpt_coefficient_mu 3.464
_exptl_absorpt_correction_T_max 0.1706
_exptl_absorpt_correction_T_min 0.1408
_exptl_absorpt_correction_type 'empirical \y scan'
_exptl_crystal_colour 'brown '
_exptl_crystal_density_diffrn 2.183
_exptl_crystal_density_meas ?
_exptl_crystal_description 'block '
_exptl_crystal_F_000 602
_exptl_crystal_size_max 0.40
_exptl_crystal_size_mid 0.30
_exptl_crystal_size_min 0.30
_refine_diff_density_max 0.492
_refine_diff_density_min -0.706
_refine_diff_density_rms 0.105
_refine_ls_extinction_coef none
_refine_ls_extinction_method none
_refine_ls_goodness_of_fit_all 1.058
_refine_ls_goodness_of_fit_obs 1.078
_refine_ls_hydrogen_treatment 'riding model'
_refine_ls_matrix_type full
_refine_ls_number_parameters 151
_refine_ls_number_reflns 1630
_refine_ls_number_restraints 0
_refine_ls_restrained_S_all 1.058
_refine_ls_restrained_S_obs 1.078
_refine_ls_R_factor_all 0.0531
_refine_ls_R_factor_obs 0.0374
_refine_ls_shift/esd_max 0.001
_refine_ls_shift/esd_mean 0.000
_refine_ls_structure_factor_coef Fsqd
_refine_ls_weighting_details 'w=1/[\s^2^(Fo^2^)+(0.0398P)^2^+0.7384P] where P=(Fo^2^+2Fc^2^)/3'
_refine_ls_weighting_scheme calc
_refine_ls_wR_factor_all 0.0976
_refine_ls_wR_factor_obs 0.0882
_reflns_number_observed 1311
_reflns_number_total 1630
_reflns_observed_criterion >2sigma(I)
_cod_data_source_file 900619Bsup1.cif
_cod_data_source_block 1.cif
_cod_depositor_comments
;
The following automatic conversions were performed:

'_symmetry_cell_setting' value 'Monoclinic' changed to 'monoclinic'
according to /home/saulius/struct/CIF-dictionaries/cif_core.dic
dictionary named 'cif_core.dic' version 2.4.2 from 2011-04-26.

Automatic conversion script
Id: cif_fix_values 1891 2012-01-12 08:04:46Z andrius 

The following automatic conversions were performed:

'_exptl_crystal_density_meas' value 'none' was changed to '?' - the
value is perceived as not measured.

Automatic conversion script
Id: cif_fix_values 3008 2015-01-20 13:52:24Z robertas 

The following automatic conversions were performed:

'_refine_ls_weighting_scheme' value 'calc
w=1/[\s^2^(Fo^2^)+(0.0398P)^2^+0.7384P] where P=(Fo^2^+2Fc^2^)/3' was
changed to 'calc'. New tag '_refine_ls_weighting_details' was
created. The value of the new tag was set to
'w=1/[\s^2^(Fo^2^)+(0.0398P)^2^+0.7384P] where P=(Fo^2^+2Fc^2^)/3'.

Automatic conversion script
Id: cif_fix_values 3143 2015-03-26 13:38:13Z robertas 
;
_cod_original_cell_volume 929.6(3)
_cod_original_sg_symbol_H-M 'P2(1)/c  '
_cod_original_formula_sum 'C2 H4 Cu1.50 N13'
_cod_database_code 7027277

loop_
_symmetry_equiv_pos_as_xyz
'x, y, z'
'-x, y+1/2, -z+1/2'
'-x, -y, -z'
'x, -y-1/2, z-1/2'

loop_
_atom_site_aniso_label
_atom_site_aniso_U_11
_atom_site_aniso_U_22
_atom_site_aniso_U_33
_atom_site_aniso_U_23
_atom_site_aniso_U_13
_atom_site_aniso_U_12
Cu1 0.0163(3) 0.0348(4) 0.0284(3) -0.0071(3) 0.0015(2) 0.0031(3)
Cu2 0.0173(4) 0.0306(5) 0.0210(4) -0.0029(3) -0.0013(3) 0.0065(3)
N1 0.015(2) 0.029(2) 0.028(2) 0.000(2) 0.001(2) 0.004(2)
N2 0.017(2) 0.032(2) 0.029(2) -0.005(2) -0.004(2) 0.003(2)
N3 0.027(2) 0.032(2) 0.020(2) -0.003(2) -0.001(2) 0.004(2)
N4 0.037(2) 0.055(3) 0.019(2) -0.012(2) -0.007(2) 0.012(2)
N5 0.017(2) 0.031(2) 0.028(2) -0.005(2) 0.000(2) 0.002(2)
N6 0.025(2) 0.048(3) 0.041(3) -0.007(2) 0.000(2) 0.005(2)
N7 0.047(3) 0.039(3) 0.100(5) -0.025(3) 0.009(3) -0.008(3)
N8 0.033(2) 0.061(3) 0.026(2) -0.007(2) 0.002(2) 0.013(2)
N9 0.038(3) 0.035(3) 0.036(3) -0.006(2) 0.009(2) -0.006(2)
N10 0.083(4) 0.055(3) 0.029(3) -0.007(2) -0.006(3) -0.014(3)
N11 0.019(2) 0.080(4) 0.065(3) -0.040(3) 0.003(2) 0.006(2)
N12 0.025(2) 0.036(2) 0.030(2) -0.002(2) 0.000(2) -0.002(2)
N13 0.028(2) 0.051(3) 0.059(3) 0.009(3) 0.011(2) 0.009(2)
C1 0.022(2) 0.030(3) 0.027(2) -0.005(2) -0.002(2) 0.006(2)
C2 0.020(2) 0.034(3) 0.031(3) -0.008(2) -0.004(2) 0.002(2)

loop_
_atom_site_label
_atom_site_type_symbol
_atom_site_fract_x
_atom_site_fract_y
_atom_site_fract_z
_atom_site_U_iso_or_equiv
_atom_site_thermal_displace_type
_atom_site_occupancy
_atom_site_calc_flag
_atom_site_refinement_flags
Cu1 Cu 0.61860(6) 1.11885(6) -0.04650(6) 0.0267(2) Uani 1 d .
Cu2 Cu 1.0000 1.0000 0.0000 0.0234(2) Uani 1 d S
N1 N 0.8568(4) 0.9785(3) -0.1756(4) 0.0240(9) Uani 1 d .
N2 N 0.7047(4) 1.0245(4) -0.1906(4) 0.0267(9) Uani 1 d .
N3 N 0.7461(5) 0.9475(4) -0.3805(4) 0.0268(9) Uani 1 d .
N4 N 0.7153(5) 0.9176(4) -0.5189(4) 0.0382(11) Uani 1 d .
H4A H 0.7884(5) 0.8838(4) -0.5572(4) 0.046 Uiso 1 calc R
H4B H 0.6233(5) 0.9332(4) -0.5650(4) 0.046 Uiso 1 calc R
N5 N 0.8462(4) 1.1263(4) 0.0442(4) 0.0258(9) Uani 1 d .
N6 N 0.8989(5) 1.2297(5) 0.0648(4) 0.0387(11) Uani 1 d .
N7 N 0.9461(7) 1.3255(5) 0.0860(6) 0.062(2) Uani 1 d .
N8 N 0.5339(5) 1.2040(5) 0.0983(4) 0.0405(12) Uani 1 d .
N9 N 0.5975(5) 1.1954(4) 0.2118(4) 0.0363(11) Uani 1 d .
N10 N 0.6555(7) 1.1907(5) 0.3245(5) 0.0571(15) Uani 1 d .
N11 N 0.4032(5) 1.0891(5) -0.1473(5) 0.055(2) Uani 1 d .
N12 N 0.2828(5) 1.1276(4) -0.1198(4) 0.0308(10) Uani 1 d .
N13 N 0.1607(6) 1.1628(5) -0.0950(5) 0.0455(12) Uani 1 d .
C1 C 0.8783(6) 0.9317(4) -0.2910(5) 0.0270(11) Uani 1 d .
H1A H 0.9711(6) 0.8934(4) -0.3083(5) 0.032 Uiso 1 calc R
C2 C 0.6395(6) 1.0052(4) -0.3156(5) 0.0291(11) Uani 1 d .
H2A H 0.5365(6) 1.0277(4) -0.3536(5) 0.035 Uiso 1 calc R

loop_
_atom_type_symbol
_atom_type_description
_atom_type_scat_dispersion_real
_atom_type_scat_dispersion_imag
_atom_type_scat_source
C C 0.0033 0.0016 'International Tables Vol C Tables 4.2.6.8 and 6.1.1.4'
H H 0.0000 0.0000 'International Tables Vol C Tables 4.2.6.8 and 6.1.1.4'
N N 0.0061 0.0033 'International Tables Vol C Tables 4.2.6.8 and 6.1.1.4'
Cu Cu 0.3201 1.2651 'International Tables Vol C Tables 4.2.6.8 and 6.1.1.4'

loop_
_geom_angle_atom_site_label_1
_geom_angle_atom_site_label_2
_geom_angle_atom_site_label_3
_geom_angle
_geom_angle_site_symmetry_1
_geom_angle_site_symmetry_3
N8 Cu1 N11 92.8(2) . .
N8 Cu1 N5 94.4(2) . .
N11 Cu1 N5 171.6(2) . .
N8 Cu1 N2 177.4(2) . .
N11 Cu1 N2 87.1(2) . .
N5 Cu1 N2 85.50(15) . .
N1 Cu2 N1 180.0 3_775 .
N1 Cu2 N5 87.11(15) 3_775 3_775
N1 Cu2 N5 92.89(15) . 3_775
N1 Cu2 N5 92.89(15) 3_775 .
N1 Cu2 N5 87.11(15) . .
N5 Cu2 N5 180.0 3_775 .
C1 N1 N2 107.7(4) . .
C1 N1 Cu2 133.0(3) . .
N2 N1 Cu2 119.3(3) . .
C2 N2 N1 107.4(4) . .
C2 N2 Cu1 128.8(3) . .
N1 N2 Cu1 123.4(3) . .
C1 N3 C2 107.0(4) . .
C1 N3 N4 129.9(4) . .
C2 N3 N4 123.1(4) . .
N6 N5 Cu1 114.3(3) . .
N6 N5 Cu2 117.3(3) . .
Cu1 N5 Cu2 118.7(2) . .
N7 N6 N5 178.7(6) . .
N9 N8 Cu1 120.4(4) . .
N10 N9 N8 177.1(6) . .
N12 N11 Cu1 125.8(4) . .
N13 N12 N11 177.8(5) . .
N1 C1 N3 109.2(4) . .
N2 C2 N3 108.8(4) . .

loop_
_geom_bond_atom_site_label_1
_geom_bond_atom_site_label_2
_geom_bond_distance
_geom_bond_site_symmetry_2
Cu1 N8 1.952(4) .
Cu1 N11 1.973(5) .
Cu1 N5 2.002(4) .
Cu1 N2 2.004(4) .
Cu2 N1 1.993(4) 3_775
Cu2 N1 1.993(4) .
Cu2 N5 2.008(4) 3_775
Cu2 N5 2.008(4) .
N1 C1 1.303(6) .
N1 N2 1.370(5) .
N2 C2 1.306(6) .
N3 C1 1.336(6) .
N3 C2 1.348(6) .
N3 N4 1.409(5) .
N5 N6 1.241(6) .
N6 N7 1.148(7) .
N8 N9 1.185(6) .
N9 N10 1.162(6) .
N11 N12 1.172(6) .
N12 N13 1.164(6) .
